data_7048701
loop_
_publ_author_name
'Krieck, Sven'
'Kalden, Diana'
'Oberheide, Ansgar'
'Seyfarth, Lydia'
'Arndt, Hans-Dieter'
'G\"orls, Helmar'
'Westerhausen, Matthias'

_publ_section_title
;
 Synthesis and catalytic activity of tridentate
 N-(2-pyridylethyl)-substituted bulky amidinates of calcium and strontium.
;
_journal_issue 7
_journal_name_full 'Dalton transactions (Cambridge, England : 2003)'
_journal_page_first 2479
_journal_page_last 2490
_journal_paper_doi 10.1039/c8dt04905j
_journal_volume 48
_journal_year 2019
_chemical_absolute_configuration ad
_chemical_formula_moiety 'C50 H72 Ca N6'
_chemical_formula_sum 'C50 H72 Ca N6'
_chemical_formula_weight 797.22
_space_group_IT_number 4
_space_group_name_Hall 'P 2yb'
_space_group_name_H-M_alt 'P 1 21 1'
_symmetry_cell_setting monoclinic
_symmetry_space_group_name_Hall 'P 2yb'
_symmetry_space_group_name_H-M 'P 1 21 1'
_atom_sites_solution_hydrogens geom
_atom_sites_solution_primary direct
_atom_sites_solution_secondary difmap
_audit_creation_method SHELXL-97
_audit_update_record
;
2018-12-12 deposited with the CCDC.
2019-01-22 downloaded from the CCDC.
;
_cell_angle_alpha 90
_cell_angle_beta 114.750(1)
_cell_angle_gamma 90
_cell_formula_units_Z 2
_cell_length_a 11.9728(2)
_cell_length_b 16.9256(4)
_cell_length_c 12.7315(3)
_cell_measurement_reflns_used 24162
_cell_measurement_temperature 133(2)
_cell_measurement_theta_max 27.48
_cell_measurement_theta_min 2.13
_cell_volume 2343.01(9)
_computing_cell_refinement DENZO
_computing_data_collection COLLECT
_computing_data_reduction DENZO
_computing_molecular_graphics SHELXTL/PC
_computing_publication_material SHELXL-97
_computing_structure_refinement 'SHELXL-97 (Sheldrick, 2008)'
_computing_structure_solution 'SHELXS-97 (Sheldrick, 2008)'
_diffrn_ambient_temperature 133(2)
_diffrn_measured_fraction_theta_full 0.996
_diffrn_measured_fraction_theta_max 0.996
_diffrn_measurement_device_type KappaCCD
_diffrn_measurement_method 'phi- + omega-scan'
_diffrn_radiation_monochromator graphite
_diffrn_radiation_source 'fine-focus sealed tube'
_diffrn_radiation_type MoK\a
_diffrn_radiation_wavelength 0.71073
_diffrn_reflns_av_R_equivalents 0.0308
_diffrn_reflns_av_sigmaI/netI 0.0463
_diffrn_reflns_limit_h_max 15
_diffrn_reflns_limit_h_min -15
_diffrn_reflns_limit_k_max 21
_diffrn_reflns_limit_k_min -21
_diffrn_reflns_limit_l_max 16
_diffrn_reflns_limit_l_min -16
_diffrn_reflns_number 24162
_diffrn_reflns_theta_full 27.48
_diffrn_reflns_theta_max 27.48
_diffrn_reflns_theta_min 2.13
_exptl_absorpt_coefficient_mu 0.173
_exptl_absorpt_correction_T_max 0.7456
_exptl_absorpt_correction_T_min 0.6823
_exptl_absorpt_correction_type multi-scan
_exptl_absorpt_process_details 'SADABS, Bruker-AXS, 2002'
_exptl_crystal_colour colourless
_exptl_crystal_density_diffrn 1.130
_exptl_crystal_density_method 'not measured'
_exptl_crystal_description prism
_exptl_crystal_F_000 868
_exptl_crystal_size_max 0.112
_exptl_crystal_size_mid 0.110
_exptl_crystal_size_min 0.098
_refine_diff_density_max 0.407
_refine_diff_density_min -0.203
_refine_diff_density_rms 0.040
_refine_ls_abs_structure_details 'Flack H D (1983), Acta Cryst. A39, 876-881'
_refine_ls_abs_structure_Flack 0.01(2)
_refine_ls_extinction_method none
_refine_ls_goodness_of_fit_ref 1.071
_refine_ls_hydrogen_treatment constr
_refine_ls_matrix_type full
_refine_ls_number_parameters 530
_refine_ls_number_reflns 10536
_refine_ls_number_restraints 1
_refine_ls_restrained_S_all 1.071
_refine_ls_R_factor_all 0.0479
_refine_ls_R_factor_gt 0.0404
_refine_ls_shift/su_max 0.001
_refine_ls_shift/su_mean 0.000
_refine_ls_structure_factor_coef Fsqd
_refine_ls_weighting_details 'calc w=1/[\s^2^(Fo^2^)+(0.0213P)^2^+0.9446P] where P=(Fo^2^+2Fc^2^)/3'
_refine_ls_weighting_scheme calc
_refine_ls_wR_factor_gt 0.0831
_refine_ls_wR_factor_ref 0.0875
_reflns_number_gt 9692
_reflns_number_total 10536
_reflns_threshold_expression >2sigma(I)
_cod_data_source_file c8dt04905j2.cif
_cod_data_source_block FO6508
_cod_depositor_comments 'Adding full bibliography for 7048697--7048702.cif.'
_cod_original_sg_symbol_H-M 'P 21'
_cod_database_code 7048701

loop_
_symmetry_equiv_pos_as_xyz
'x, y, z'
'-x, y+1/2, -z'

loop_
_atom_site_label
_atom_site_type_symbol
_atom_site_fract_x
_atom_site_fract_y
_atom_site_fract_z
_atom_site_U_iso_or_equiv
_atom_site_adp_type
_atom_site_occupancy
_atom_site_symmetry_multiplicity
_atom_site_calc_flag
_atom_site_refinement_flags
Ca1 Ca 0.29829(3) 0.49726(2) 0.51859(3) 0.01521(8) Uani 1 1 d .
N1 N 0.30774(13) 0.52374(9) 0.71059(13) 0.0174(3) Uani 1 1 d .
N2 N 0.12876(13) 0.53971(9) 0.55644(13) 0.0173(3) Uani 1 1 d .
N3 N 0.16780(14) 0.37539(9) 0.50025(14) 0.0198(3) Uani 1 1 d .
N4 N 0.27267(13) 0.52148(9) 0.32133(13) 0.0184(3) Uani 1 1 d .
N5 N 0.41852(13) 0.58734(9) 0.46489(13) 0.0167(3) Uani 1 1 d .
N6 N 0.50269(14) 0.42659(9) 0.57276(13) 0.0184(3) Uani 1 1 d .
C1 C 0.18489(16) 0.53108(11) 0.67092(16) 0.0172(4) Uani 1 1 d .
C2 C 0.11387(17) 0.52224(12) 0.74845(16) 0.0227(4) Uani 1 1 d .
C3 C 0.19549(19) 0.53171(14) 0.87869(17) 0.0292(5) Uani 1 1 d .
H3A H 0.2643 0.4944 0.9020 0.044 Uiso 1 1 calc R
H3B H 0.1467 0.5209 0.9226 0.044 Uiso 1 1 calc R
H3C H 0.2274 0.5858 0.8943 0.044 Uiso 1 1 calc R
C4 C 0.01171(18) 0.58496(14) 0.71872(18) 0.0277(5) Uani 1 1 d .
H4A H -0.0483 0.5780 0.6384 0.041 Uiso 1 1 calc R
H4B H 0.0480 0.6378 0.7283 0.041 Uiso 1 1 calc R
H4C H -0.0294 0.5789 0.7705 0.041 Uiso 1 1 calc R
C5 C 0.06076(19) 0.43756(13) 0.73248(18) 0.0264(4) Uani 1 1 d .
H5A H 0.1277 0.3992 0.7516 0.040 Uiso 1 1 calc R
H5B H 0.0016 0.4302 0.6520 0.040 Uiso 1 1 calc R
H5C H 0.0193 0.4297 0.7837 0.040 Uiso 1 1 calc R
C6 C 0.40213(16) 0.54803(11) 0.81582(15) 0.0178(4) Uani 1 1 d .
C7 C 0.49674(16) 0.49387(13) 0.87991(14) 0.0204(4) Uani 1 1 d .
C8 C 0.59790(18) 0.52022(12) 0.97746(17) 0.0263(4) Uani 1 1 d .
H8A H 0.6604 0.4837 1.0211 0.032 Uiso 1 1 calc R
C9 C 0.60890(19) 0.59839(13) 1.01191(17) 0.0286(5) Uani 1 1 d .
H9A H 0.6780 0.6152 1.0790 0.034 Uiso 1 1 calc R
C10 C 0.51885(18) 0.65192(13) 0.94827(17) 0.0263(4) Uani 1 1 d .
H10A H 0.5274 0.7058 0.9712 0.032 Uiso 1 1 calc R
C11 C 0.41530(17) 0.62794(12) 0.85062(17) 0.0209(4) Uani 1 1 d .
C12 C 0.48863(18) 0.40777(12) 0.84127(17) 0.0255(4) Uani 1 1 d .
H12A H 0.4432 0.4073 0.7551 0.031 Uiso 1 1 calc R
C13 C 0.6140(2) 0.36986(13) 0.8706(2) 0.0316(5) Uani 1 1 d .
H13A H 0.6614 0.4030 0.8409 0.047 Uiso 1 1 calc R
H13B H 0.6025 0.3174 0.8351 0.047 Uiso 1 1 calc R
H13C H 0.6586 0.3649 0.9548 0.047 Uiso 1 1 calc R
C14 C 0.4141(2) 0.35812(14) 0.8891(2) 0.0373(6) Uani 1 1 d .
H14A H 0.3296 0.3781 0.8589 0.056 Uiso 1 1 calc R
H14B H 0.4514 0.3614 0.9737 0.056 Uiso 1 1 calc R
H14C H 0.4134 0.3029 0.8655 0.056 Uiso 1 1 calc R
C15 C 0.32160(18) 0.68940(12) 0.77779(17) 0.0228(4) Uani 1 1 d .
H15A H 0.2408 0.6617 0.7389 0.027 Uiso 1 1 calc R
C16 C 0.3035(2) 0.75660(15) 0.8495(2) 0.0450(7) Uani 1 1 d .
H16A H 0.2287 0.7861 0.8023 0.067 Uiso 1 1 calc R
H16B H 0.3745 0.7922 0.8749 0.067 Uiso 1 1 calc R
H16C H 0.2955 0.7346 0.9173 0.067 Uiso 1 1 calc R
C17 C 0.3561(2) 0.72038(14) 0.6820(2) 0.0339(5) Uani 1 1 d .
H17A H 0.2942 0.7586 0.6343 0.051 Uiso 1 1 calc R
H17B H 0.3595 0.6762 0.6337 0.051 Uiso 1 1 calc R
H17C H 0.4367 0.7462 0.7170 0.051 Uiso 1 1 calc R
C18 C 0.00141(16) 0.52239(11) 0.47975(16) 0.0192(4) Uani 1 1 d .
H18A H -0.0413 0.5717 0.4423 0.023 Uiso 1 1 calc R
H18B H -0.0413 0.5000 0.5248 0.023 Uiso 1 1 calc R
C19 C -0.00231(17) 0.46252(11) 0.38637(16) 0.0193(4) Uani 1 1 d .
H19A H 0.0561 0.4818 0.3543 0.023 Uiso 1 1 calc R
C20 C 0.04428(17) 0.38312(11) 0.44260(16) 0.0191(4) Uani 1 1 d .
C21 C -0.03399(18) 0.32162(12) 0.43977(17) 0.0241(4) Uani 1 1 d .
H21A H -0.1205 0.3282 0.3996 0.029 Uiso 1 1 calc R
C22 C 0.0133(2) 0.25078(13) 0.4952(2) 0.0286(5) Uani 1 1 d .
H22A H -0.0397 0.2079 0.4910 0.034 Uiso 1 1 calc R
C23 C 0.1393(2) 0.24394(13) 0.5567(2) 0.0307(5) Uani 1 1 d .
H23A H 0.1749 0.1969 0.5977 0.037 Uiso 1 1 calc R
C24 C 0.21208(19) 0.30749(12) 0.55695(18) 0.0249(4) Uani 1 1 d .
H24A H 0.2985 0.3028 0.5998 0.030 Uiso 1 1 calc R
C25 C -0.13108(18) 0.46006(13) 0.28615(17) 0.0274(5) Uani 1 1 d .
H25A H -0.1509 0.5120 0.2488 0.041 Uiso 1 1 calc R
H25B H -0.1918 0.4463 0.3161 0.041 Uiso 1 1 calc R
H25C H -0.1327 0.4203 0.2296 0.041 Uiso 1 1 calc R
C26 C 0.37749(16) 0.56362(11) 0.35585(15) 0.0168(4) Uani 1 1 d .
C27 C 0.44946(18) 0.57670(12) 0.27936(16) 0.0222(4) Uani 1 1 d .
C28 C 0.55483(18) 0.51573(13) 0.31566(18) 0.0286(5) Uani 1 1 d .
H28A H 0.6130 0.5256 0.3959 0.043 Uiso 1 1 calc R
H28B H 0.5975 0.5205 0.2649 0.043 Uiso 1 1 calc R
H28C H 0.5209 0.4623 0.3092 0.043 Uiso 1 1 calc R
C29 C 0.37093(19) 0.56460(15) 0.15001(17) 0.0304(5) Uani 1 1 d .
H29A H 0.3355 0.5113 0.1369 0.046 Uiso 1 1 calc R
H29B H 0.4224 0.5709 0.1076 0.046 Uiso 1 1 calc R
H29C H 0.3046 0.6038 0.1227 0.046 Uiso 1 1 calc R
C30 C 0.5003(2) 0.66176(13) 0.29272(19) 0.0300(5) Uani 1 1 d .
H30A H 0.5614 0.6699 0.3723 0.045 Uiso 1 1 calc R
H30B H 0.4327 0.6995 0.2750 0.045 Uiso 1 1 calc R
H30C H 0.5390 0.6699 0.2393 0.045 Uiso 1 1 calc R
C31 C 0.17526(15) 0.50988(12) 0.21159(15) 0.0186(4) Uani 1 1 d .
C32 C 0.09638(18) 0.57314(12) 0.15209(17) 0.0215(4) Uani 1 1 d .
C33 C -0.01013(19) 0.55684(14) 0.05308(18) 0.0282(5) Uani 1 1 d .
H33A H -0.0632 0.5991 0.0134 0.034 Uiso 1 1 calc R
C34 C -0.04044(18) 0.48110(13) 0.01127(17) 0.0306(5) Uani 1 1 d .
H34A H -0.1132 0.4714 -0.0566 0.037 Uiso 1 1 calc R
C35 C 0.03593(19) 0.41964(13) 0.06903(18) 0.0278(5) Uani 1 1 d .
H35A H 0.0147 0.3674 0.0403 0.033 Uiso 1 1 calc R
C36 C 0.14338(19) 0.43198(12) 0.16829(18) 0.0253(4) Uani 1 1 d .
C37 C 0.12340(19) 0.65670(12) 0.19967(18) 0.0257(4) Uani 1 1 d .
H37A H 0.2144 0.6609 0.2452 0.031 Uiso 1 1 calc R
C38 C 0.0641(3) 0.67104(14) 0.2834(2) 0.0441(6) Uani 1 1 d .
H38A H 0.0801 0.7255 0.3121 0.066 Uiso 1 1 calc R
H38B H 0.0989 0.6343 0.3487 0.066 Uiso 1 1 calc R
H38C H -0.0249 0.6625 0.2432 0.066 Uiso 1 1 calc R
C39 C 0.0854(3) 0.72097(15) 0.1063(2) 0.0432(6) Uani 1 1 d .
H39A H 0.1150 0.7724 0.1426 0.065 Uiso 1 1 calc R
H39B H -0.0045 0.7222 0.0650 0.065 Uiso 1 1 calc R
H39C H 0.1213 0.7094 0.0515 0.065 Uiso 1 1 calc R
C40 C 0.2249(2) 0.36188(14) 0.2280(2) 0.0423(6) Uani 1 1 d .
H40A H 0.2848 0.3795 0.3064 0.051 Uiso 1 1 calc R
C41 C 0.1529(3) 0.29190(15) 0.2439(2) 0.0475(7) Uani 1 1 d .
H41A H 0.2100 0.2547 0.2995 0.071 Uiso 1 1 calc R
H41B H 0.1089 0.2653 0.1695 0.071 Uiso 1 1 calc R
H41C H 0.0938 0.3108 0.2729 0.071 Uiso 1 1 calc R
C42 C 0.2983(3) 0.33483(17) 0.1604(4) 0.0735(12) Uani 1 1 d .
H42A H 0.3464 0.3793 0.1520 0.110 Uiso 1 1 calc R
H42B H 0.2415 0.3161 0.0837 0.110 Uiso 1 1 calc R
H42C H 0.3539 0.2918 0.2024 0.110 Uiso 1 1 calc R
C43 C 0.54355(16) 0.60853(11) 0.54305(16) 0.0181(4) Uani 1 1 d .
H43A H 0.5468 0.6648 0.5653 0.022 Uiso 1 1 calc R
H43B H 0.5990 0.6010 0.5040 0.022 Uiso 1 1 calc R
C44 C 0.58616(16) 0.55560(11) 0.65251(16) 0.0178(4) Uani 1 1 d .
H44A H 0.5178 0.5545 0.6781 0.021 Uiso 1 1 calc R
C45 C 0.60475(16) 0.47207(11) 0.62160(16) 0.0181(4) Uani 1 1 d .
C46 C 0.72018(18) 0.44284(12) 0.63871(18) 0.0247(4) Uani 1 1 d .
H46A H 0.7908 0.4757 0.6714 0.030 Uiso 1 1 calc R
C47 C 0.73134(19) 0.36554(13) 0.6078(2) 0.0293(5) Uani 1 1 d .
H47A H 0.8097 0.3450 0.6200 0.035 Uiso 1 1 calc R
C48 C 0.62754(19) 0.31881(12) 0.55910(19) 0.0266(4) Uani 1 1 d .
H48A H 0.6328 0.2656 0.5378 0.032 Uiso 1 1 calc R
C49 C 0.51583(18) 0.35198(12) 0.54239(17) 0.0223(4) Uani 1 1 d .
H49A H 0.4441 0.3204 0.5074 0.027 Uiso 1 1 calc R
C50 C 0.69823(17) 0.59164(12) 0.75108(17) 0.0239(4) Uani 1 1 d .
H50A H 0.6748 0.6416 0.7752 0.036 Uiso 1 1 calc R
H50B H 0.7629 0.6015 0.7245 0.036 Uiso 1 1 calc R
H50C H 0.7289 0.5550 0.8166 0.036 Uiso 1 1 calc R

loop_
_atom_site_aniso_label
_atom_site_aniso_U_11
_atom_site_aniso_U_22
_atom_site_aniso_U_33
_atom_site_aniso_U_23
_atom_site_aniso_U_13
_atom_site_aniso_U_12
Ca1 0.01341(15) 0.01722(17) 0.01427(15) -0.00021(15) 0.00506(12) -0.00107(15)
N1 0.0156(7) 0.0209(8) 0.0150(7) -0.0022(6) 0.0056(6) -0.0013(6)
N2 0.0146(7) 0.0198(8) 0.0163(7) -0.0020(6) 0.0054(6) -0.0015(6)
N3 0.0202(8) 0.0185(8) 0.0203(8) -0.0011(6) 0.0078(6) -0.0011(6)
N4 0.0188(8) 0.0218(8) 0.0131(7) -0.0009(6) 0.0053(6) -0.0020(6)
N5 0.0160(7) 0.0167(8) 0.0162(7) 0.0010(6) 0.0056(6) -0.0006(6)
N6 0.0189(8) 0.0170(8) 0.0188(8) 0.0001(6) 0.0072(6) -0.0015(6)
C1 0.0169(9) 0.0170(9) 0.0187(9) -0.0031(7) 0.0084(7) -0.0007(7)
C2 0.0176(9) 0.0324(11) 0.0192(9) -0.0022(8) 0.0089(7) -0.0003(8)
C3 0.0265(10) 0.0468(13) 0.0166(9) -0.0044(9) 0.0113(8) -0.0044(9)
C4 0.0226(10) 0.0351(12) 0.0289(11) -0.0084(9) 0.0144(9) -0.0013(9)
C5 0.0241(10) 0.0339(12) 0.0221(10) 0.0019(9) 0.0105(8) -0.0030(9)
C6 0.0156(8) 0.0257(10) 0.0133(8) -0.0008(7) 0.0071(7) -0.0021(7)
C7 0.0224(8) 0.0224(9) 0.0166(8) 0.0014(8) 0.0083(7) -0.0002(9)
C8 0.0228(9) 0.0318(12) 0.0185(9) 0.0030(8) 0.0029(8) 0.0049(8)
C9 0.0216(10) 0.0356(12) 0.0207(10) -0.0065(9) 0.0011(8) -0.0019(9)
C10 0.0273(10) 0.0248(11) 0.0226(10) -0.0067(8) 0.0062(8) -0.0015(8)
C11 0.0203(9) 0.0225(10) 0.0191(9) -0.0016(8) 0.0076(8) 0.0017(8)
C12 0.0268(10) 0.0229(10) 0.0205(10) 0.0018(8) 0.0035(8) 0.0006(8)
C13 0.0390(12) 0.0240(11) 0.0324(12) 0.0029(9) 0.0154(10) 0.0061(9)
C14 0.0313(12) 0.0265(12) 0.0509(15) 0.0109(11) 0.0141(11) 0.0029(10)
C15 0.0218(10) 0.0221(10) 0.0216(10) -0.0028(8) 0.0061(8) 0.0024(8)
C16 0.0508(15) 0.0374(14) 0.0328(13) -0.0099(11) 0.0038(11) 0.0187(12)
C17 0.0269(11) 0.0322(12) 0.0428(14) 0.0129(10) 0.0147(10) 0.0101(9)
C18 0.0154(8) 0.0204(9) 0.0200(9) -0.0004(7) 0.0056(7) 0.0009(7)
C19 0.0161(9) 0.0206(9) 0.0182(9) -0.0008(7) 0.0041(7) -0.0031(7)
C20 0.0183(9) 0.0218(10) 0.0170(9) -0.0027(7) 0.0071(7) -0.0030(7)
C21 0.0208(10) 0.0266(11) 0.0238(10) -0.0027(8) 0.0084(8) -0.0043(8)
C22 0.0305(11) 0.0230(10) 0.0327(11) 0.0016(8) 0.0135(9) -0.0077(9)
C23 0.0361(12) 0.0210(11) 0.0349(12) 0.0065(9) 0.0148(10) 0.0009(9)
C24 0.0227(10) 0.0239(10) 0.0262(10) 0.0023(8) 0.0082(8) 0.0004(8)
C25 0.0220(10) 0.0278(11) 0.0238(10) -0.0007(8) 0.0012(8) -0.0024(8)
C26 0.0169(8) 0.0158(9) 0.0175(9) 0.0025(7) 0.0071(7) 0.0024(7)
C27 0.0221(9) 0.0269(10) 0.0192(9) 0.0026(8) 0.0104(8) -0.0011(8)
C28 0.0259(10) 0.0376(13) 0.0271(10) 0.0018(9) 0.0157(8) 0.0047(9)
C29 0.0295(11) 0.0467(14) 0.0185(10) 0.0014(9) 0.0135(9) -0.0027(10)
C30 0.0355(11) 0.0294(11) 0.0277(11) 0.0082(9) 0.0158(9) -0.0054(9)
C31 0.0159(8) 0.0262(11) 0.0136(8) -0.0014(7) 0.0059(6) -0.0011(7)
C32 0.0222(9) 0.0233(10) 0.0195(9) 0.0013(8) 0.0093(8) 0.0007(8)
C33 0.0226(10) 0.0343(12) 0.0224(10) 0.0058(9) 0.0043(8) 0.0064(9)
C34 0.0236(10) 0.0412(14) 0.0194(9) -0.0035(9) 0.0016(8) -0.0027(9)
C35 0.0275(11) 0.0271(11) 0.0230(10) -0.0070(8) 0.0048(9) -0.0030(9)
C36 0.0275(10) 0.0253(11) 0.0203(10) -0.0037(8) 0.0074(8) 0.0026(9)
C37 0.0290(11) 0.0222(10) 0.0231(10) 0.0052(8) 0.0081(8) 0.0016(8)
C38 0.0683(18) 0.0247(12) 0.0541(16) -0.0072(11) 0.0403(15) -0.0055(12)
C39 0.0559(16) 0.0302(13) 0.0354(13) 0.0109(10) 0.0111(12) 0.0031(12)
C40 0.0407(13) 0.0254(12) 0.0363(13) -0.0096(10) -0.0081(10) 0.0091(10)
C41 0.081(2) 0.0289(13) 0.0362(13) 0.0014(10) 0.0278(14) 0.0147(13)
C42 0.0435(17) 0.0313(15) 0.153(4) -0.0005(19) 0.049(2) 0.0096(13)
C43 0.0170(9) 0.0166(9) 0.0182(9) -0.0001(7) 0.0051(7) -0.0019(7)
C44 0.0142(8) 0.0195(9) 0.0188(9) 0.0000(7) 0.0061(7) -0.0011(7)
C45 0.0169(9) 0.0181(9) 0.0180(9) 0.0029(7) 0.0059(7) 0.0005(7)
C46 0.0174(9) 0.0229(10) 0.0312(11) 0.0011(8) 0.0076(8) 0.0006(8)
C47 0.0222(10) 0.0280(11) 0.0397(12) 0.0017(9) 0.0151(9) 0.0053(9)
C48 0.0304(11) 0.0189(10) 0.0340(11) -0.0028(8) 0.0168(9) 0.0023(8)
C49 0.0229(10) 0.0200(10) 0.0254(10) -0.0008(8) 0.0115(8) -0.0013(8)
C50 0.0194(9) 0.0221(10) 0.0242(10) -0.0013(8) 0.0032(8) 0.0001(8)

loop_
_atom_type_symbol
_atom_type_description
_atom_type_scat_dispersion_real
_atom_type_scat_dispersion_imag
_atom_type_scat_source
C C 0.0033 0.0016 'International Tables Vol C Tables 4.2.6.8 and 6.1.1.4'
H H 0.0000 0.0000 'International Tables Vol C Tables 4.2.6.8 and 6.1.1.4'
N N 0.0061 0.0033 'International Tables Vol C Tables 4.2.6.8 and 6.1.1.4'
Ca Ca 0.2262 0.3064 'International Tables Vol C Tables 4.2.6.8 and 6.1.1.4'

loop_
_geom_angle_atom_site_label_1
_geom_angle_atom_site_label_2
_geom_angle_atom_site_label_3
_geom_angle
N2 Ca1 N5 122.16(5)
N2 Ca1 N4 114.05(5)
N5 Ca1 N4 55.04(5)
N2 Ca1 N1 55.17(5)
N5 Ca1 N1 112.91(5)
N4 Ca1 N1 159.29(5)
N2 Ca1 N3 73.76(5)
N5 Ca1 N3 156.22(5)
N4 Ca1 N3 103.60(5)
N1 Ca1 N3 90.57(5)
N2 Ca1 N6 152.83(5)
N5 Ca1 N6 75.58(5)
N4 Ca1 N6 92.88(5)
N1 Ca1 N6 100.30(5)
N3 Ca1 N6 97.35(5)
N2 Ca1 C26 126.83(5)
N5 Ca1 C26 27.61(5)
N4 Ca1 C26 28.21(5)
N1 Ca1 C26 140.07(5)
N3 Ca1 C26 129.31(5)
N6 Ca1 C26 78.88(5)
N2 Ca1 C1 27.69(5)
N5 Ca1 C1 125.65(5)
N4 Ca1 C1 141.03(5)
N1 Ca1 C1 28.11(5)
N3 Ca1 C1 77.04(5)
N6 Ca1 C1 125.96(5)
C26 Ca1 C1 144.52(5)
C1 N1 C6 130.34(15)
C1 N1 Ca1 93.21(11)
C6 N1 Ca1 133.66(11)
C1 N2 C18 128.21(16)
C1 N2 Ca1 96.07(11)
C18 N2 Ca1 123.03(11)
C24 N3 C20 118.03(17)
C24 N3 Ca1 123.84(13)
C20 N3 Ca1 117.49(12)
C26 N4 C31 131.93(16)
C26 N4 Ca1 93.14(11)
C31 N4 Ca1 133.95(11)
C26 N5 C43 127.98(15)
C26 N5 Ca1 95.92(11)
C43 N5 Ca1 122.26(11)
C49 N6 C45 118.18(16)
C49 N6 Ca1 125.20(13)
C45 N6 Ca1 115.93(12)
N2 C1 N1 113.07(15)
N2 C1 C2 123.01(16)
N1 C1 C2 123.67(16)
N2 C1 Ca1 56.24(9)
N1 C1 Ca1 58.69(9)
C2 C1 Ca1 162.51(13)
C3 C2 C4 105.84(16)
C3 C2 C5 106.17(17)
C4 C2 C5 111.43(16)
C3 C2 C1 113.82(15)
C4 C2 C1 111.46(16)
C5 C2 C1 108.02(15)
C2 C3 H3A 109.5
C2 C3 H3B 109.5
H3A C3 H3B 109.5
C2 C3 H3C 109.5
H3A C3 H3C 109.5
H3B C3 H3C 109.5
C2 C4 H4A 109.5
C2 C4 H4B 109.5
H4A C4 H4B 109.5
C2 C4 H4C 109.5
H4A C4 H4C 109.5
H4B C4 H4C 109.5
C2 C5 H5A 109.5
C2 C5 H5B 109.5
H5A C5 H5B 109.5
C2 C5 H5C 109.5
H5A C5 H5C 109.5
H5B C5 H5C 109.5
N1 C6 C11 121.29(17)
N1 C6 C7 119.28(16)
C11 C6 C7 118.75(17)
C8 C7 C6 119.43(19)
C8 C7 C12 120.37(17)
C6 C7 C12 120.19(16)
C9 C8 C7 121.32(19)
C9 C8 H8A 119.3
C7 C8 H8A 119.3
C10 C9 C8 119.62(19)
C10 C9 H9A 120.2
C8 C9 H9A 120.2
C9 C10 C11 120.97(19)
C9 C10 H10A 119.5
C11 C10 H10A 119.5
C10 C11 C6 119.87(18)
C10 C11 C15 119.64(18)
C6 C11 C15 120.36(17)
C14 C12 C7 111.45(17)
C14 C12 C13 110.48(17)
C7 C12 C13 113.47(16)
C14 C12 H12A 107.0
C7 C12 H12A 107.0
C13 C12 H12A 107.0
C12 C13 H13A 109.5
C12 C13 H13B 109.5
H13A C13 H13B 109.5
C12 C13 H13C 109.5
H13A C13 H13C 109.5
H13B C13 H13C 109.5
C12 C14 H14A 109.5
C12 C14 H14B 109.5
H14A C14 H14B 109.5
C12 C14 H14C 109.5
H14A C14 H14C 109.5
H14B C14 H14C 109.5
C11 C15 C16 113.33(17)
C11 C15 C17 109.99(16)
C16 C15 C17 111.9(2)
C11 C15 H15A 107.1
C16 C15 H15A 107.1
C17 C15 H15A 107.1
C15 C16 H16A 109.5
C15 C16 H16B 109.5
H16A C16 H16B 109.5
C15 C16 H16C 109.5
H16A C16 H16C 109.5
H16B C16 H16C 109.5
C15 C17 H17A 109.5
C15 C17 H17B 109.5
H17A C17 H17B 109.5
C15 C17 H17C 109.5
H17A C17 H17C 109.5
H17B C17 H17C 109.5
N2 C18 C19 109.40(14)
N2 C18 H18A 109.8
C19 C18 H18A 109.8
N2 C18 H18B 109.8
C19 C18 H18B 109.8
H18A C18 H18B 108.2
C20 C19 C25 114.29(16)
C20 C19 C18 109.34(15)
C25 C19 C18 110.59(15)
C20 C19 H19A 107.4
C25 C19 H19A 107.4
C18 C19 H19A 107.4
N3 C20 C21 120.84(18)
N3 C20 C19 116.38(16)
C21 C20 C19 122.74(17)
C22 C21 C20 120.49(19)
C22 C21 H21A 119.8
C20 C21 H21A 119.8
C23 C22 C21 118.45(19)
C23 C22 H22A 120.8
C21 C22 H22A 120.8
C24 C23 C22 118.2(2)
C24 C23 H23A 120.9
C22 C23 H23A 120.9
N3 C24 C23 123.90(19)
N3 C24 H24A 118.0
C23 C24 H24A 118.0
C19 C25 H25A 109.5
C19 C25 H25B 109.5
H25A C25 H25B 109.5
C19 C25 H25C 109.5
H25A C25 H25C 109.5
H25B C25 H25C 109.5
N5 C26 N4 112.82(15)
N5 C26 C27 123.38(16)
N4 C26 C27 123.58(16)
N5 C26 Ca1 56.47(9)
N4 C26 Ca1 58.65(9)
C27 C26 Ca1 161.49(12)
C29 C27 C28 106.84(17)
C29 C27 C30 106.24(17)
C28 C27 C30 110.82(16)
C29 C27 C26 113.64(16)
C28 C27 C26 108.27(15)
C30 C27 C26 110.98(17)
C27 C28 H28A 109.5
C27 C28 H28B 109.5
H28A C28 H28B 109.5
C27 C28 H28C 109.5
H28A C28 H28C 109.5
H28B C28 H28C 109.5
C27 C29 H29A 109.5
C27 C29 H29B 109.5
H29A C29 H29B 109.5
C27 C29 H29C 109.5
H29A C29 H29C 109.5
H29B C29 H29C 109.5
C27 C30 H30A 109.5
C27 C30 H30B 109.5
H30A C30 H30B 109.5
C27 C30 H30C 109.5
H30A C30 H30C 109.5
H30B C30 H30C 109.5
N4 C31 C36 119.42(17)
N4 C31 C32 120.91(17)
C36 C31 C32 118.90(16)
C33 C32 C31 119.05(19)
C33 C32 C37 120.40(18)
C31 C32 C37 120.44(17)
C34 C33 C32 121.8(2)
C34 C33 H33A 119.1
C32 C33 H33A 119.1
C35 C34 C33 119.22(18)
C35 C34 H34A 120.4
C33 C34 H34A 120.4
C34 C35 C36 121.8(2)
C34 C35 H35A 119.1
C36 C35 H35A 119.1
C35 C36 C31 119.26(18)
C35 C36 C40 119.50(19)
C31 C36 C40 121.23(18)
C32 C37 C38 110.04(17)
C32 C37 C39 113.99(18)
C38 C37 C39 110.8(2)
C32 C37 H37A 107.2
C38 C37 H37A 107.2
C39 C37 H37A 107.2
C37 C38 H38A 109.5
C37 C38 H38B 109.5
H38A C38 H38B 109.5
C37 C38 H38C 109.5
H38A C38 H38C 109.5
H38B C38 H38C 109.5
C37 C39 H39A 109.5
C37 C39 H39B 109.5
H39A C39 H39B 109.5
C37 C39 H39C 109.5
H39A C39 H39C 109.5
H39B C39 H39C 109.5
C36 C40 C41 113.1(2)
C36 C40 C42 110.5(2)
C41 C40 C42 109.3(2)
C36 C40 H40A 107.9
C41 C40 H40A 107.9
C42 C40 H40A 107.9
C40 C41 H41A 109.5
C40 C41 H41B 109.5
H41A C41 H41B 109.5
C40 C41 H41C 109.5
H41A C41 H41C 109.5
H41B C41 H41C 109.5
C40 C42 H42A 109.5
C40 C42 H42B 109.5
H42A C42 H42B 109.5
C40 C42 H42C 109.5
H42A C42 H42C 109.5
H42B C42 H42C 109.5
N5 C43 C44 109.24(14)
N5 C43 H43A 109.8
C44 C43 H43A 109.8
N5 C43 H43B 109.8
C44 C43 H43B 109.8
H43A C43 H43B 108.3
C45 C44 C50 114.42(15)
C45 C44 C43 109.60(15)
C50 C44 C43 110.63(15)
C45 C44 H44A 107.3
C50 C44 H44A 107.3
C43 C44 H44A 107.3
N6 C45 C46 120.92(17)
N6 C45 C44 116.67(15)
C46 C45 C44 122.39(17)
C47 C46 C45 119.73(19)
C47 C46 H46A 120.1
C45 C46 H46A 120.1
C48 C47 C46 119.43(19)
C48 C47 H47A 120.3
C46 C47 H47A 120.3
C47 C48 C49 117.84(19)
C47 C48 H48A 121.1
C49 C48 H48A 121.1
N6 C49 C48 123.89(19)
N6 C49 H49A 118.1
C48 C49 H49A 118.1
C44 C50 H50A 109.5
C44 C50 H50B 109.5
H50A C50 H50B 109.5
C44 C50 H50C 109.5
H50A C50 H50C 109.5
H50B C50 H50C 109.5

loop_
_geom_bond_atom_site_label_1
_geom_bond_atom_site_label_2
_geom_bond_distance
Ca1 N2 2.3848(15)
Ca1 N5 2.3850(15)
Ca1 N4 2.4339(15)
Ca1 N1 2.4408(15)
Ca1 N3 2.5386(16)
Ca1 N6 2.5460(16)
Ca1 C26 2.8459(18)
Ca1 C1 2.8525(18)
N1 C1 1.346(2)
N1 C6 1.405(2)
N2 C1 1.333(2)
N2 C18 1.455(2)
N3 C24 1.343(2)
N3 C20 1.354(2)
N4 C26 1.347(2)
N4 C31 1.409(2)
N5 C26 1.326(2)
N5 C43 1.453(2)
N6 C49 1.349(2)
N6 C45 1.355(2)
C1 C2 1.556(3)
C2 C3 1.541(3)
C2 C4 1.542(3)
C2 C5 1.547(3)
C3 H3A 0.9800
C3 H3B 0.9800
C3 H3C 0.9800
C4 H4A 0.9800
C4 H4B 0.9800
C4 H4C 0.9800
C5 H5A 0.9800
C5 H5B 0.9800
C5 H5C 0.9800
C6 C11 1.411(3)
C6 C7 1.420(3)
C7 C8 1.396(3)
C7 C12 1.528(3)
C8 C9 1.383(3)
C8 H8A 0.9500
C9 C10 1.381(3)
C9 H9A 0.9500
C10 C11 1.399(3)
C10 H10A 0.9500
C11 C15 1.526(3)
C12 C14 1.526(3)
C12 C13 1.528(3)
C12 H12A 1.0000
C13 H13A 0.9800
C13 H13B 0.9800
C13 H13C 0.9800
C14 H14A 0.9800
C14 H14B 0.9800
C14 H14C 0.9800
C15 C16 1.530(3)
C15 C17 1.534(3)
C15 H15A 1.0000
C16 H16A 0.9800
C16 H16B 0.9800
C16 H16C 0.9800
C17 H17A 0.9800
C17 H17B 0.9800
C17 H17C 0.9800
C18 C19 1.548(3)
C18 H18A 0.9900
C18 H18B 0.9900
C19 C20 1.515(3)
C19 C25 1.536(3)
C19 H19A 1.0000
C20 C21 1.391(3)
C21 C22 1.386(3)
C21 H21A 0.9500
C22 C23 1.384(3)
C22 H22A 0.9500
C23 C24 1.384(3)
C23 H23A 0.9500
C24 H24A 0.9500
C25 H25A 0.9800
C25 H25B 0.9800
C25 H25C 0.9800
C26 C27 1.563(3)
C27 C29 1.530(3)
C27 C28 1.543(3)
C27 C30 1.544(3)
C28 H28A 0.9800
C28 H28B 0.9800
C28 H28C 0.9800
C29 H29A 0.9800
C29 H29B 0.9800
C29 H29C 0.9800
C30 H30A 0.9800
C30 H30B 0.9800
C30 H30C 0.9800
C31 C36 1.418(3)
C31 C32 1.419(3)
C32 C33 1.395(3)
C32 C37 1.519(3)
C33 C34 1.377(3)
C33 H33A 0.9500
C34 C35 1.377(3)
C34 H34A 0.9500
C35 C36 1.391(3)
C35 H35A 0.9500
C36 C40 1.522(3)
C37 C38 1.528(3)
C37 C39 1.533(3)
C37 H37A 1.0000
C38 H38A 0.9800
C38 H38B 0.9800
C38 H38C 0.9800
C39 H39A 0.9800
C39 H39B 0.9800
C39 H39C 0.9800
C40 C41 1.527(4)
C40 C42 1.536(4)
C40 H40A 1.0000
C41 H41A 0.9800
C41 H41B 0.9800
C41 H41C 0.9800
C42 H42A 0.9800
C42 H42B 0.9800
C42 H42C 0.9800
C43 C44 1.552(2)
C43 H43A 0.9900
C43 H43B 0.9900
C44 C45 1.509(3)
C44 C50 1.529(2)
C44 H44A 1.0000
C45 C46 1.396(3)
C46 C47 1.389(3)
C46 H46A 0.9500
C47 C48 1.382(3)
C47 H47A 0.9500
C48 C49 1.382(3)
C48 H48A 0.9500
C49 H49A 0.9500
C50 H50A 0.9800
C50 H50B 0.9800
C50 H50C 0.9800
